data_4504553
loop_
_publ_author_name
'Kumar, D. Krishna'
'Das, Amitava'
'Dastidar, Parthasarathi'

_publ_section_title
;
 N&#x2212;H&#x00B7;&#x00B7;&#x00B7;Cl2&#x2212;M Synthon as a
 Structure-Directing Tool:&#x2009; Crystal Structures of Some
 Perchlorometallates
;
_journal_issue 1
_journal_name_full 'Crystal Growth &amp; Design'
_journal_page_first 216
_journal_paper_doi 10.1021/cg050296q
_journal_volume 6
_journal_year 2006
_chemical_formula_sum 'C11 H12 Cl4 N4 O Pt'
_chemical_formula_weight 553.14
_chemical_name_systematic
; 
 ? 
;
_space_group_IT_number 14
_symmetry_cell_setting monoclinic
_symmetry_space_group_name_Hall '-P 2ybc'
_symmetry_space_group_name_H-M 'P 1 21/c 1'
_atom_sites_solution_hydrogens geom
_atom_sites_solution_primary direct
_atom_sites_solution_secondary difmap
_audit_creation_method SHELXL-97
_cell_angle_alpha 90.00
_cell_angle_beta 110.8990(10)
_cell_angle_gamma 90.00
_cell_formula_units_Z 4
_cell_length_a 14.8984(13)
_cell_length_b 7.0250(6)
_cell_length_c 15.9410(14)
_cell_measurement_temperature 100(2)
_cell_volume 1558.6(2)
_computing_cell_refinement 'BRUKER AXS SMART 3'
_computing_data_collection 'BRUKER AXS SMART 3'
_computing_data_reduction 'BRUKER AXS SMART 3'
_computing_molecular_graphics 'PLATON, 'MERCURY 1.3'
_computing_structure_refinement 'SHELXL-97 (Sheldrick, 1997)'
_computing_structure_solution 'SHELXS-97 (Sheldrick, 1990)'
_diffrn_ambient_temperature 100(2)
_diffrn_detector_area_resol_mean 0.3
_diffrn_measured_fraction_theta_full 0.999
_diffrn_measured_fraction_theta_max 0.999
_diffrn_measurement_device_type 'BRUKER SMART CCD AREA DETECTOR'
_diffrn_measurement_method PHI-OMEGA
_diffrn_radiation_monochromator graphite
_diffrn_radiation_source 'fine-focus sealed tube'
_diffrn_radiation_type MoK\a
_diffrn_radiation_wavelength 0.71073
_diffrn_reflns_av_R_equivalents 0.0184
_diffrn_reflns_av_sigmaI/netI 0.0209
_diffrn_reflns_limit_h_max 15
_diffrn_reflns_limit_h_min -16
_diffrn_reflns_limit_k_max 7
_diffrn_reflns_limit_k_min -7
_diffrn_reflns_limit_l_max 16
_diffrn_reflns_limit_l_min -17
_diffrn_reflns_number 5977
_diffrn_reflns_theta_full 22.50
_diffrn_reflns_theta_max 22.50
_diffrn_reflns_theta_min 2.60
_exptl_absorpt_coefficient_mu 9.690
_exptl_absorpt_correction_type SADABS
_exptl_crystal_colour ORANGE
_exptl_crystal_density_diffrn 2.357
_exptl_crystal_density_method 'not measured'
_exptl_crystal_description PLATE
_exptl_crystal_F_000 1040
_exptl_crystal_size_max 0.54
_exptl_crystal_size_mid 0.32
_exptl_crystal_size_min 0.18
_refine_diff_density_max 0.331
_refine_diff_density_min -0.553
_refine_diff_density_rms 0.110
_refine_ls_extinction_method none
_refine_ls_goodness_of_fit_ref 1.117
_refine_ls_hydrogen_treatment mixed
_refine_ls_matrix_type full
_refine_ls_number_parameters 190
_refine_ls_number_reflns 2042
_refine_ls_number_restraints 0
_refine_ls_restrained_S_all 1.117
_refine_ls_R_factor_all 0.0165
_refine_ls_R_factor_gt 0.0155
_refine_ls_shift/su_max 0.001
_refine_ls_shift/su_mean 0.000
_refine_ls_structure_factor_coef Fsqd
_refine_ls_weighting_details 'calc w=1/[\s^2^(Fo^2^)+(0.0215P)^2^+0.0586P] where P=(Fo^2^+2Fc^2^)/3'
_refine_ls_weighting_scheme calc
_refine_ls_wR_factor_gt 0.0401
_refine_ls_wR_factor_ref 0.0408
_reflns_number_gt 1935
_reflns_number_total 2042
_reflns_threshold_expression >2sigma(I)
_cod_data_source_file cg050296qsi20050628_053124.cif
_cod_data_source_block kkb410em
_cod_depositor_comments
;
The following automatic conversions were performed:

'_symmetry_cell_setting' value 'MONOCLINIC' changed to 'monoclinic'
according to /home/saulius/struct/CIF-dictionaries/cif_core.dic
dictionary named 'cif_core.dic' version 2.4.1 from 2010-06-29.

Automatic conversion script
Id: cif_fix_values 1715 2011-07-08 13:25:40Z adriana 
;
_cod_original_sg_symbol_H-M P2(1)/c
_cod_database_code 4504553

loop_
_symmetry_equiv_pos_as_xyz
'x, y, z'
'-x, y+1/2, -z+1/2'
'-x, -y, -z'
'x, -y-1/2, z-1/2'

loop_
_atom_site_label
_atom_site_type_symbol
_atom_site_fract_x
_atom_site_fract_y
_atom_site_fract_z
_atom_site_U_iso_or_equiv
_atom_site_adp_type
_atom_site_occupancy
_atom_site_symmetry_multiplicity
_atom_site_calc_flag
_atom_site_refinement_flags
Pt1 Pt 0.198626(10) 0.759654(15) 0.284737(9) 0.02740(8) Uani 1 1 d .
Cl1 Cl 0.17739(6) 0.63430(13) 0.40930(5) 0.0438(2) Uani 1 1 d .
Cl2 Cl 0.33367(6) 0.57576(13) 0.31311(5) 0.0448(2) Uani 1 1 d .
Cl3 Cl 0.21848(6) 0.87967(12) 0.15769(5) 0.0414(2) Uani 1 1 d .
Cl4 Cl 0.06561(6) 0.95104(12) 0.26039(5) 0.0382(2) Uani 1 1 d .
N1 N 0.4105(3) 0.7390(4) 0.1303(3) 0.0537(12) Uani 1 1 d .
H1 H 0.3495 0.7699 0.1415 0.081 Uiso 1 1 calc R
C2 C 0.4837(3) 0.6511(6) 0.1952(3) 0.0622(11) Uani 1 1 d .
H2 H 0.4764 0.6138 0.2581 0.093 Uiso 1 1 calc R
C3 C 0.5663(3) 0.6099(5) 0.1811(2) 0.0522(10) Uani 1 1 d .
H3 H 0.6246 0.5402 0.2331 0.078 Uiso 1 1 calc R
C4 C 0.5763(2) 0.6569(5) 0.0999(2) 0.0352(8) Uani 1 1 d .
C5 C 0.5001(3) 0.7463(4) 0.0338(3) 0.0413(11) Uani 1 1 d .
H5 H 0.5054 0.7841 -0.0299 0.062 Uiso 1 1 calc R
C6 C 0.4179(3) 0.7856(5) 0.0513(3) 0.0519(12) Uani 1 1 d .
H6 H 0.3584 0.8551 0.0006 0.078 Uiso 1 1 calc R
N7 N 0.66290(17) 0.6151(4) 0.09214(16) 0.0357(6) Uani 1 1 d .
H7 H 0.7098 0.5405 0.1432 0.054 Uiso 1 1 calc R
C8 C 0.6938(2) 0.6639(5) 0.0218(2) 0.0338(8) Uani 1 1 d .
O9 O 0.6419(2) 0.7194(4) -0.0502(2) 0.0520(8) Uani 1 1 d .
N10 N 0.79133(17) 0.6436(4) 0.04780(16) 0.0324(6) Uani 1 1 d .
H10 H 0.8271 0.6050 0.1122 0.049 Uiso 1 1 calc R
C11 C 0.8453(2) 0.6711(4) -0.0061(2) 0.0299(7) Uani 1 1 d .
C12 C 0.9414(3) 0.7242(4) 0.0367(3) 0.0368(9) Uani 1 1 d .
H12 H 0.9703 0.7445 0.1086 0.055 Uiso 1 1 calc R
C13 C 0.9989(3) 0.7505(4) -0.0130(3) 0.0403(11) Uani 1 1 d .
H13 H 1.0727 0.7946 0.0192 0.060 Uiso 1 1 calc R
N14 N 0.9628(3) 0.7211(4) -0.1021(2) 0.0397(8) Uani 1 1 d .
H14 H 1.0060 0.7398 -0.1380 0.060 Uiso 1 1 calc R
C15 C 0.8716(3) 0.6677(5) -0.1448(2) 0.0397(8) Uani 1 1 d .
H15 H 0.8459 0.6445 -0.2165 0.060 Uiso 1 1 calc R
C16 C 0.8104(2) 0.6423(5) -0.0988(2) 0.0347(8) Uani 1 1 d .
H16 H 0.7366 0.6008 -0.1336 0.052 Uiso 1 1 calc R

loop_
_atom_site_aniso_label
_atom_site_aniso_U_11
_atom_site_aniso_U_22
_atom_site_aniso_U_33
_atom_site_aniso_U_23
_atom_site_aniso_U_13
_atom_site_aniso_U_12
Pt1 0.02260(12) 0.03284(12) 0.02761(12) -0.00129(5) 0.01000(8) -0.00036(5)
Cl1 0.0336(5) 0.0584(6) 0.0447(5) 0.0169(4) 0.0204(4) 0.0064(4)
Cl2 0.0356(5) 0.0567(6) 0.0457(5) 0.0074(4) 0.0189(4) 0.0156(4)
Cl3 0.0368(5) 0.0567(6) 0.0360(4) 0.0095(4) 0.0193(4) 0.0092(4)
Cl4 0.0331(5) 0.0480(5) 0.0366(4) 0.0061(4) 0.0164(4) 0.0110(4)
N1 0.036(3) 0.053(2) 0.083(3) -0.0123(16) 0.035(2) -0.0005(14)
C2 0.055(3) 0.069(3) 0.079(3) 0.007(2) 0.043(3) 0.006(2)
C3 0.043(2) 0.064(3) 0.059(2) 0.014(2) 0.030(2) 0.0102(19)
C4 0.029(2) 0.032(2) 0.049(2) -0.0021(16) 0.0204(17) -0.0016(15)
C5 0.028(3) 0.041(2) 0.053(3) -0.0040(15) 0.013(2) 0.0027(14)
C6 0.037(3) 0.045(2) 0.074(3) -0.007(2) 0.020(2) 0.0015(18)
N7 0.0252(15) 0.0443(17) 0.0423(16) 0.0125(13) 0.0176(13) 0.0084(12)
C8 0.036(2) 0.029(2) 0.040(2) -0.0003(16) 0.0185(18) 0.0005(15)
O9 0.0339(18) 0.082(2) 0.0418(17) 0.0158(13) 0.0153(15) 0.0115(13)
N10 0.0228(16) 0.0439(17) 0.0346(14) 0.0039(13) 0.0152(12) 0.0025(12)
C11 0.030(2) 0.0223(17) 0.0405(19) 0.0021(15) 0.0163(16) 0.0031(14)
C12 0.031(2) 0.042(2) 0.040(2) -0.0028(15) 0.0150(19) 0.0002(15)
C13 0.031(3) 0.045(3) 0.048(3) 0.0012(14) 0.018(2) -0.0009(13)
N14 0.040(2) 0.0449(18) 0.043(2) 0.0035(13) 0.0254(18) 0.0016(14)
C15 0.042(2) 0.044(2) 0.0361(19) 0.0004(17) 0.0174(17) 0.0003(18)
C16 0.034(2) 0.036(2) 0.0344(19) -0.0004(15) 0.0126(16) -0.0006(15)

loop_
_atom_type_symbol
_atom_type_description
_atom_type_scat_dispersion_real
_atom_type_scat_dispersion_imag
_atom_type_scat_source
C C 0.0033 0.0016 'International Tables Vol C Tables 4.2.6.8 and 6.1.1.4'
H H 0.0000 0.0000 'International Tables Vol C Tables 4.2.6.8 and 6.1.1.4'
N N 0.0061 0.0033 'International Tables Vol C Tables 4.2.6.8 and 6.1.1.4'
O O 0.0106 0.0060 'International Tables Vol C Tables 4.2.6.8 and 6.1.1.4'
Cl Cl 0.1484 0.1585 'International Tables Vol C Tables 4.2.6.8 and 6.1.1.4'
Pt Pt -1.7033 8.3905 'International Tables Vol C Tables 4.2.6.8 and 6.1.1.4'

loop_
_geom_angle_atom_site_label_1
_geom_angle_atom_site_label_2
_geom_angle_atom_site_label_3
_geom_angle
_geom_angle_site_symmetry_1
_geom_angle_site_symmetry_3
Cl1 Pt1 Cl2 89.73(3) . .
Cl1 Pt1 Cl3 178.72(3) . 1
Cl2 Pt1 Cl3 90.05(3) . 1
Cl1 Pt1 Cl3 178.72(3) . .
Cl2 Pt1 Cl3 90.05(3) . .
Cl3 Pt1 Cl3 0.000(15) 1 .
Cl1 Pt1 Cl4 89.65(3) . .
Cl2 Pt1 Cl4 178.04(3) . .
Cl3 Pt1 Cl4 90.62(3) 1 .
Cl3 Pt1 Cl4 90.62(3) . .
Cl3 Cl3 Pt1 0(10) 1 .
C6 N1 C2 121.0(4) . .
C6 N1 H1 119.5 . .
C2 N1 H1 119.5 . .
N1 C2 C3 120.1(4) . .
N1 C2 H2 120.0 . .
C3 C2 H2 120.0 . .
C2 C3 C4 120.4(3) . .
C2 C3 H3 119.8 . .
C4 C3 H3 119.8 . .
N7 C4 C5 124.6(3) . .
N7 C4 C3 116.6(3) . .
C5 C4 C3 118.8(3) . .
C6 C5 C4 118.8(4) . .
C6 C5 H5 120.6 . .
C4 C5 H5 120.6 . .
N1 C6 C5 121.1(4) . .
N1 C6 H6 119.5 . .
C5 C6 H6 119.5 . .
C4 N7 C8 127.6(3) . .
C4 N7 H7 116.2 . .
C8 N7 H7 116.2 . .
O9 C8 N10 125.3(3) . .
O9 C8 N7 124.3(3) . .
N10 C8 N7 110.4(3) . .
C8 N10 C11 125.9(3) . .
C8 N10 H10 117.0 . .
C11 N10 H10 117.0 . .
N10 C11 C16 123.9(3) . .
N10 C11 C12 117.1(3) . .
C16 C11 C12 119.0(3) . .
C13 C12 C11 119.7(4) . .
C13 C12 H12 120.2 . .
C11 C12 H12 120.2 . .
N14 C13 C12 119.7(4) . .
N14 C13 H13 120.2 . .
C12 C13 H13 120.2 . .
C15 N14 C13 122.1(4) . .
C15 N14 H14 118.9 . .
C13 N14 H14 118.9 . .
N14 C15 C16 120.9(3) . .
N14 C15 H15 119.6 . .
C16 C15 H15 119.6 . .
C15 C16 C11 118.6(3) . .
C15 C16 H16 120.7 . .
C11 C16 H16 120.7 . .

loop_
_geom_bond_atom_site_label_1
_geom_bond_atom_site_label_2
_geom_bond_distance
_geom_bond_site_symmetry_2
Pt1 Cl1 2.2949(8) .
Pt1 Cl2 2.2961(8) .
Pt1 Cl3 2.3081(7) 1
Pt1 Cl3 2.3081(7) .
Pt1 Cl4 2.3102(8) .
Cl3 Cl3 0.000(2) 1
N1 C6 1.343(6) .
N1 C2 1.355(6) .
N1 H1 1.0100 .
C2 C3 1.359(5) .
C2 H2 1.0800 .
C3 C4 1.395(4) .
C3 H3 1.0800 .
C4 N7 1.371(4) .
C4 C5 1.392(5) .
C5 C6 1.377(6) .
C5 H5 1.0800 .
C6 H6 1.0800 .
N7 C8 1.399(4) .
N7 H7 1.0100 .
C8 O9 1.198(4) .
C8 N10 1.368(4) .
N10 C11 1.384(4) .
N10 H10 1.0100 .
C11 C16 1.396(4) .
C11 C12 1.399(5) .
C12 C13 1.371(6) .
C12 H12 1.0800 .
C13 N14 1.343(6) .
C13 H13 1.0800 .
N14 C15 1.338(5) .
N14 H14 1.0100 .
C15 C16 1.371(4) .
C15 H15 1.0800 .
C16 H16 1.0800 .

loop_
_geom_hbond_atom_site_label_D
_geom_hbond_atom_site_label_H
_geom_hbond_atom_site_label_A
_geom_hbond_distance_DH
_geom_hbond_distance_HA
_geom_hbond_distance_DA
_geom_hbond_angle_DHA
_geom_hbond_site_symmetry_A
N1 H1 Cl3 1.01 2.20 3.201(4) 171.4 1
N10 H10 Cl4 1.01 2.35 3.327(3) 161.9 2_645
N14 H14 Cl4 1.01 2.50 3.317(3) 138.0 4_675
N14 H14 Cl1 1.01 2.55 3.297(4) 130.6 4_675
